data_7715059
loop_
_publ_author_name
'Ogawa, Mana'
'Usami, Sayaka'
'Takahama, Ryo'
'Iwamoto, Kazuko'
'Nabeta, Tomomi'
'Kawashima, Shin'
'Kojima, Ryoichi'
'Ohyama, Junya'
'Hayakawa, Teruaki'
'Nabae, Yuta'
'Moriya, Makoto'

_publ_section_title
;
 One-pot gram-scale rapid synthesis of MN<sub>4</sub> complexes with
 14-membered ring macrocyclic ligand as a precursor for carbon-based ORR
 and CO<sub>2</sub>RR catalysts.
;
_journal_issue 10
_journal_name_full 'Dalton transactions (Cambridge, England : 2003)'
_journal_page_first 4426
_journal_page_last 4431
_journal_paper_doi 10.1039/d3dt04129h
_journal_volume 53
_journal_year 2024
_chemical_formula_moiety 'C24 H12 Cu N6, 2(C F3 O3 S)'
_chemical_formula_sum 'C26 H12 Cu F6 N6 O6 S2'
_chemical_formula_weight 746.08
_chemical_name_systematic '[Cu(H2HAM)(OTf)2]'
_space_group_crystal_system monoclinic
_space_group_IT_number 14
_space_group_name_Hall '-P 2ybc'
_space_group_name_H-M_alt 'P 1 21/c 1'
_atom_sites_solution_hydrogens mixed
_atom_sites_solution_primary dual
_audit_creation_date 2023-10-12
_audit_creation_method
;
Olex2 1.5-ac5-024
(compiled 2022.04.12 svn.rca3783a0 for Rigaku Oxford Diffraction, GUI svn.r6498)
;
_audit_update_record
;
2023-10-12 deposited with the CCDC.	2024-01-30 downloaded from the CCDC.
;
_cell_angle_alpha 90
_cell_angle_beta 106.020(2)
_cell_angle_gamma 90
_cell_formula_units_Z 2
_cell_length_a 8.5956(2)
_cell_length_b 18.2474(4)
_cell_length_c 8.9518(2)
_cell_measurement_reflns_used 11340
_cell_measurement_temperature 293(2)
_cell_measurement_theta_max 30.3040
_cell_measurement_theta_min 2.2230
_cell_volume 1349.54(5)
_computing_cell_refinement 'CrysAlisPro 1.171.40.39a (Rigaku OD, 2019)'
_computing_data_collection 'CrysAlisPro 1.171.40.39a (Rigaku OD, 2019)'
_computing_data_reduction 'CrysAlisPro 1.171.40.39a (Rigaku OD, 2019)'
_computing_molecular_graphics 'Olex2 1.5-ac5-024 (Dolomanov et al., 2009)'
_computing_publication_material 'Olex2 1.5-ac5-024 (Dolomanov et al., 2009)'
_computing_structure_refinement 'SHELXL 2018/3 (Sheldrick, 2015)'
_computing_structure_solution 'SHELXT 2018/2 (Sheldrick, 2018)'
_diffrn_ambient_temperature 153(2)
_diffrn_detector_area_resol_mean 5.8140
_diffrn_measured_fraction_theta_full 0.994
_diffrn_measured_fraction_theta_max 0.868
_diffrn_measurement_details
;
List of Runs (angles in degrees, time in seconds):

  # Type    Start    End  Width  t~exp~   \w     \q     \k     \f   Frames
#--------------------------------------------------------------------------
  1  \w    -84.00 -44.00   0.50   10.00    --    5.00  45.00 120.00   80
  2  \w     57.00  94.00   0.50   10.00    --    5.00  45.00 120.00   74
  3  \w     -9.00  16.00   0.50   10.00    --    5.00  45.00 120.00   50
  4  \w    -65.00 -38.00   0.50   10.00    --    5.00  45.00   0.00   54
  5  \w     58.00  92.00   0.50   10.00    --    5.00  45.00   0.00   68
  6  \w    -33.00   2.00   0.50   10.00    --    5.00  45.00  90.00   70
  7  \w     69.00  94.00   0.50   10.00    --    5.00  45.00  90.00   50
  8  \w    -96.00  82.00   0.50   10.00    --   -7.10  45.00  30.00  356
;
_diffrn_measurement_device 'four-circle diffractometer'
_diffrn_measurement_device_type 'XtaLAB AFC10 (RCD3): fixed-chi single'
_diffrn_measurement_method '\w scans'
_diffrn_radiation_type MoK\a
_diffrn_radiation_wavelength 0.71073
_diffrn_reflns_av_R_equivalents 0.0478
_diffrn_reflns_av_unetI/netI 0.0302
_diffrn_reflns_Laue_measured_fraction_full 0.994
_diffrn_reflns_Laue_measured_fraction_max 0.868
_diffrn_reflns_limit_h_max 12
_diffrn_reflns_limit_h_min -11
_diffrn_reflns_limit_k_max 25
_diffrn_reflns_limit_k_min -25
_diffrn_reflns_limit_l_max 12
_diffrn_reflns_limit_l_min -12
_diffrn_reflns_number 17249
_diffrn_reflns_point_group_measured_fraction_full 0.994
_diffrn_reflns_point_group_measured_fraction_max 0.868
_diffrn_reflns_theta_full 25.242
_diffrn_reflns_theta_max 30.216
_diffrn_reflns_theta_min 2.232
_exptl_absorpt_coefficient_mu 1.063
_exptl_absorpt_correction_T_max 1.00000
_exptl_absorpt_correction_T_min 0.59179
_exptl_absorpt_correction_type multi-scan
_exptl_absorpt_process_details
;
CrysAlisPro 1.171.40.39a (Rigaku Oxford Diffraction, 2019)
Empirical absorption correction using spherical harmonics,
 implemented in SCALE3 ABSPACK scaling algorithm.
;
_exptl_crystal_colour 'translucent light yellow'
_exptl_crystal_density_diffrn 1.836
_exptl_crystal_description block
_exptl_crystal_F_000 746
_exptl_crystal_recrystallization_method 'Re-crystallisation from solvent: Methanol'
_exptl_crystal_size_max 0.14
_exptl_crystal_size_mid 0.11
_exptl_crystal_size_min 0.09
_refine_diff_density_max 1.052
_refine_diff_density_min -0.622
_refine_diff_density_rms 0.094
_refine_ls_extinction_method none
_refine_ls_goodness_of_fit_ref 1.063
_refine_ls_hydrogen_treatment mixed
_refine_ls_matrix_type full
_refine_ls_number_parameters 218
_refine_ls_number_reflns 3486
_refine_ls_number_restraints 0
_refine_ls_restrained_S_all 1.063
_refine_ls_R_factor_all 0.0437
_refine_ls_R_factor_gt 0.0408
_refine_ls_shift/su_max 0.001
_refine_ls_shift/su_mean 0.000
_refine_ls_structure_factor_coef Fsqd
_refine_ls_weighting_details 'w=1/[\s^2^(Fo^2^)+(0.0653P)^2^+0.8613P] where P=(Fo^2^+2Fc^2^)/3'
_refine_ls_weighting_scheme calc
_refine_ls_wR_factor_gt 0.1082
_refine_ls_wR_factor_ref 0.1102
_reflns_Friedel_coverage 0.000
_reflns_number_gt 3225
_reflns_number_total 3486
_reflns_threshold_expression 'I > 2\s(I)'
_cod_data_source_file d3dt04129h2.cif
_cod_data_source_block 201109-tkh-n-aza-cu-otf-meoh
_cod_depositor_comments 'Adding full bibliography for 7715057--7715059.cif.'
_cod_database_code 7715059
_shelx_shelxl_version_number 2018/3
_shelx_space_group_comment
;
The symmetry employed for this shelxl refinement is uniquely defined
by the following loop, which should always be used as a source of
symmetry information in preference to the above space-group names.
They are only intended as comments.
;
_olex2_refinement_description
;
1. Fixed Uiso
 At 1.2 times of:
  All C(H) groups
2.a Aromatic/amide H refined with riding coordinates:
 C00I(H00I), C00J(H00J), C00L(H00L), C00N(H00N), C00O(H00O)
;
_olex2_submission_special_instructions 'No special instructions were received'
_oxdiff_exptl_absorpt_empirical_details
;
Empirical correction (ABSPACK) includes:
- Absorption correction using spherical harmonics
- Frame scaling
;

loop_
_space_group_symop_operation_xyz
'x, y, z'
'-x, y+1/2, -z+1/2'
'-x, -y, -z'
'x, -y-1/2, z-1/2'

loop_
_atom_site_label
_atom_site_type_symbol
_atom_site_fract_x
_atom_site_fract_y
_atom_site_fract_z
_atom_site_U_iso_or_equiv
_atom_site_adp_type
_atom_site_occupancy
_atom_site_site_symmetry_order
_atom_site_calc_flag
_atom_site_refinement_flags_posn
_atom_site_refinement_flags_adp
_atom_site_refinement_flags_occupancy
_atom_site_disorder_assembly
_atom_site_disorder_group
Cu Cu 0.500000 0.500000 0.500000 0.02206(12) Uani 1 2 d S . P . .
S002 S 0.68006(5) 0.63563(2) 0.80824(5) 0.02218(13) Uani 1 1 d . . . . .
F003 F 0.41880(15) 0.70078(7) 0.64344(17) 0.0394(3) Uani 1 1 d . . . . .
F004 F 0.63100(18) 0.76687(7) 0.68631(18) 0.0428(3) Uani 1 1 d . . . . .
O005 O 0.5848(2) 0.59261(8) 0.88686(17) 0.0325(3) Uani 1 1 d . . . . .
O006 O 0.68756(18) 0.60487(8) 0.66205(18) 0.0305(3) Uani 1 1 d . . . . .
F007 F 0.5190(2) 0.74886(9) 0.86813(18) 0.0580(5) Uani 1 1 d . . . . .
N008 N 0.33242(18) 0.51562(8) 0.59730(18) 0.0194(3) Uani 1 1 d . . . . .
N009 N 0.43466(19) 0.44034(9) 0.81468(18) 0.0213(3) Uani 1 1 d . . . . .
N00A N 0.61364(18) 0.43539(8) 0.65907(17) 0.0194(3) Uani 1 1 d . . . . .
O00B O 0.82972(19) 0.66287(11) 0.9064(2) 0.0450(4) Uani 1 1 d . . . . .
C00C C 0.5765(2) 0.41584(9) 0.7868(2) 0.0199(3) Uani 1 1 d . . . . .
C00D C 0.3196(2) 0.48869(10) 0.7303(2) 0.0201(3) Uani 1 1 d . . . . .
C00E C 0.7511(2) 0.41057(9) 0.6280(2) 0.0192(3) Uani 1 1 d . . . . .
C00F C 0.2204(2) 0.56370(9) 0.5131(2) 0.0193(3) Uani 1 1 d . . . . .
C00G C 0.8587(2) 0.36237(10) 0.7246(2) 0.0226(4) Uani 1 1 d . . . . .
C00H C 0.0877(2) 0.58801(10) 0.5595(2) 0.0229(4) Uani 1 1 d . . . . .
C00I C 0.6825(2) 0.36871(10) 0.8951(2) 0.0233(4) Uani 1 1 d . . . . .
H00I H 0.658572 0.355723 0.986789 0.028 Uiso 1 1 calc R U . . .
C00J C 0.8196(2) 0.34248(10) 0.8645(2) 0.0252(4) Uani 1 1 d . . . . .
H00J H 0.888121 0.311391 0.935415 0.030 Uiso 1 1 calc R U . . .
C00K C 0.0044(2) 0.66237(11) 0.3235(2) 0.0288(4) Uani 1 1 d . . . . .
C00L C 0.0747(2) 0.55886(11) 0.7040(2) 0.0267(4) Uani 1 1 d . . . . .
H00L H -0.010966 0.573198 0.742054 0.032 Uiso 1 1 calc R U . . .
C00M C 0.5560(2) 0.71730(11) 0.7494(2) 0.0250(4) Uani 1 1 d . . . . .
C00N C 0.1865(2) 0.51021(11) 0.7867(2) 0.0251(4) Uani 1 1 d . . . . .
H00N H 0.175903 0.491131 0.879729 0.030 Uiso 1 1 calc R U . . .
C00O C -0.0206(2) 0.63885(12) 0.4605(3) 0.0296(4) Uani 1 1 d . . . . .
H00O H -0.109611 0.656215 0.489855 0.036 Uiso 1 1 calc R U . . .
H009 H 0.416(3) 0.4288(14) 0.897(3) 0.025(6) Uiso 1 1 d . . . . .

loop_
_atom_site_aniso_label
_atom_site_aniso_U_11
_atom_site_aniso_U_22
_atom_site_aniso_U_33
_atom_site_aniso_U_23
_atom_site_aniso_U_13
_atom_site_aniso_U_12
Cu 0.02329(18) 0.02390(19) 0.02255(18) 0.00836(11) 0.01228(13) 0.01038(11)
S002 0.0212(2) 0.0227(2) 0.0218(2) 0.00204(16) 0.00462(17) 0.00134(15)
F003 0.0273(6) 0.0301(7) 0.0521(8) 0.0026(6) -0.0036(6) 0.0024(5)
F004 0.0458(7) 0.0275(7) 0.0511(8) 0.0129(6) 0.0069(6) -0.0083(6)
O005 0.0456(9) 0.0294(7) 0.0252(7) 0.0070(6) 0.0145(6) -0.0028(6)
O006 0.0339(7) 0.0288(7) 0.0339(7) -0.0023(6) 0.0177(6) 0.0022(6)
F007 0.0925(13) 0.0475(9) 0.0380(8) -0.0038(7) 0.0244(8) 0.0318(9)
N008 0.0197(7) 0.0182(7) 0.0218(7) 0.0019(6) 0.0081(6) 0.0030(5)
N009 0.0266(7) 0.0200(7) 0.0200(7) 0.0033(6) 0.0110(6) 0.0007(6)
N00A 0.0212(7) 0.0169(7) 0.0207(7) 0.0028(6) 0.0065(5) 0.0031(5)
O00B 0.0272(8) 0.0511(11) 0.0463(10) -0.0022(8) -0.0074(7) -0.0024(7)
C00C 0.0224(8) 0.0153(7) 0.0210(8) 0.0002(6) 0.0043(6) -0.0028(6)
C00D 0.0222(8) 0.0172(8) 0.0220(8) -0.0023(6) 0.0082(7) -0.0018(6)
C00E 0.0192(7) 0.0161(7) 0.0220(8) -0.0004(6) 0.0053(6) 0.0008(6)
C00F 0.0181(7) 0.0163(8) 0.0227(8) -0.0013(6) 0.0044(6) 0.0012(6)
C00G 0.0204(8) 0.0179(8) 0.0268(9) 0.0004(7) 0.0022(7) 0.0010(6)
C00H 0.0191(8) 0.0215(8) 0.0292(9) -0.0046(7) 0.0086(7) 0.0006(6)
C00I 0.0246(8) 0.0205(8) 0.0224(8) 0.0043(7) 0.0023(7) -0.0032(7)
C00J 0.0242(8) 0.0206(8) 0.0261(9) 0.0051(7) -0.0009(7) 0.0001(7)
C00K 0.0220(8) 0.0254(9) 0.0369(10) 0.0019(8) 0.0046(7) 0.0056(7)
C00L 0.0221(8) 0.0309(10) 0.0312(9) -0.0049(8) 0.0144(7) 0.0007(7)
C00M 0.0301(9) 0.0215(8) 0.0232(8) -0.0001(7) 0.0068(7) 0.0001(7)
C00N 0.0261(9) 0.0278(9) 0.0250(9) -0.0025(7) 0.0134(7) -0.0019(7)
C00O 0.0205(8) 0.0275(10) 0.0411(11) -0.0025(8) 0.0090(8) 0.0058(7)

loop_
_atom_type_symbol
_atom_type_description
_atom_type_scat_dispersion_real
_atom_type_scat_dispersion_imag
_atom_type_scat_source
C C 0.0033 0.0016 'International Tables Vol C Tables 4.2.6.8 and 6.1.1.4'
H H 0.0000 0.0000 'International Tables Vol C Tables 4.2.6.8 and 6.1.1.4'
Cu Cu 0.3201 1.2651 'International Tables Vol C Tables 4.2.6.8 and 6.1.1.4'
F F 0.0171 0.0103 'International Tables Vol C Tables 4.2.6.8 and 6.1.1.4'
N N 0.0061 0.0033 'International Tables Vol C Tables 4.2.6.8 and 6.1.1.4'
O O 0.0106 0.0060 'International Tables Vol C Tables 4.2.6.8 and 6.1.1.4'
S S 0.1246 0.1234 'International Tables Vol C Tables 4.2.6.8 and 6.1.1.4'

loop_
_geom_angle_atom_site_label_1
_geom_angle_atom_site_label_2
_geom_angle_atom_site_label_3
_geom_angle
_geom_angle_site_symmetry_1
_geom_angle_site_symmetry_3
_geom_angle_publ_flag
N008 Cu N008 180.0 3_666 . ?
N00A Cu N008 92.73(6) 3_666 3_666 ?
N00A Cu N008 92.73(6) . . ?
N00A Cu N008 87.27(6) 3_666 . ?
N00A Cu N008 87.27(6) . 3_666 ?
N00A Cu N00A 180.0 . 3_666 ?
O005 S002 C00M 102.66(9) . . ?
O006 S002 O005 113.75(9) . . ?
O006 S002 C00M 103.02(9) . . ?
O00B S002 O005 114.97(11) . . ?
O00B S002 O006 115.76(11) . . ?
O00B S002 C00M 104.38(10) . . ?
C00D N008 Cu 128.32(13) . . ?
C00D N008 C00F 121.02(15) . . ?
C00F N008 Cu 110.61(12) . . ?
C00D N009 C00C 129.75(15) . . ?
C00C N00A Cu 128.38(12) . . ?
C00C N00A C00E 121.18(15) . . ?
C00E N00A Cu 110.42(11) . . ?
N009 C00C C00I 120.17(16) . . ?
N00A C00C N009 120.35(16) . . ?
N00A C00C C00I 119.47(17) . . ?
N008 C00D N009 120.33(16) . . ?
N008 C00D C00N 119.41(17) . . ?
N009 C00D C00N 120.26(17) . . ?
N00A C00E C00F 116.12(15) . 3_666 ?
N00A C00E C00G 123.25(16) . . ?
C00G C00E C00F 120.62(16) . 3_666 ?
N008 C00F C00E 115.55(15) . 3_666 ?
N008 C00F C00H 123.51(17) . . ?
C00H C00F C00E 120.93(16) . 3_666 ?
C00E C00G C00J 115.35(17) . . ?
C00E C00G C00K 118.21(18) . 3_666 ?
C00J C00G C00K 126.43(17) . 3_666 ?
C00F C00H C00L 115.25(17) . . ?
C00F C00H C00O 117.92(18) . . ?
C00L C00H C00O 126.83(17) . . ?
C00J C00I C00C 120.02(17) . . ?
C00I C00J C00G 120.66(17) . . ?
C00O C00K C00G 120.98(17) . 3_666 ?
C00N C00L C00H 120.83(17) . . ?
F003 C00M S002 110.73(13) . . ?
F004 C00M S002 111.49(14) . . ?
F004 C00M F003 106.93(16) . . ?
F007 C00M S002 112.02(13) . . ?
F007 C00M F003 108.08(18) . . ?
F007 C00M F004 107.37(18) . . ?
C00L C00N C00D 119.98(18) . . ?
C00K C00O C00H 121.30(18) . . ?

loop_
_geom_bond_atom_site_label_1
_geom_bond_atom_site_label_2
_geom_bond_distance
_geom_bond_site_symmetry_2
_geom_bond_publ_flag
Cu N008 1.8992(15) 3_666 ?
Cu N008 1.8992(15) . ?
Cu N00A 1.8984(14) 3_666 ?
Cu N00A 1.8984(14) . ?
S002 O005 1.4489(15) . ?
S002 O006 1.4416(15) . ?
S002 O00B 1.4319(16) . ?
S002 C00M 1.824(2) . ?
F003 C00M 1.328(2) . ?
F004 C00M 1.325(2) . ?
F007 C00M 1.322(2) . ?
N008 C00D 1.320(2) . ?
N008 C00F 1.366(2) . ?
N009 C00C 1.384(2) . ?
N009 C00D 1.384(2) . ?
N00A C00C 1.318(2) . ?
N00A C00E 1.363(2) . ?
C00C C00I 1.422(2) . ?
C00D C00N 1.428(3) . ?
C00E C00F 1.431(2) 3_666 ?
C00E C00G 1.391(2) . ?
C00F C00H 1.390(2) . ?
C00G C00J 1.430(3) . ?
C00G C00K 1.433(3) 3_666 ?
C00H C00L 1.431(3) . ?
C00H C00O 1.434(3) . ?
C00I C00J 1.368(3) . ?
C00K C00O 1.372(3) . ?
C00L C00N 1.367(3) . ?
